data_8103705
loop_
_publ_author_name
'Hu, C.'
'Heger, G.'
'Kalf, I.'
'Englert, U.'

_publ_section_title
;
 About the degree of hydration on potassiumtrisoxalatochromate hydrate
;
_journal_name_full 'Zeitschrift fuer Kristallographie (149,1979-)'
_journal_page_first 926
_journal_page_last 929
_journal_volume 220
_journal_year 2005
_chemical_formula_sum 'C6 H5.4 Cr K3 O14.7'
_chemical_name_systematic 'K3 (Cr (C2 O4)3) (H2 O)2.7'
_space_group_IT_number 14
_symmetry_space_group_name_Hall '-P 2ybc'
_symmetry_space_group_name_H-M 'P 1 21/c 1'
_cell_angle_alpha 90
_cell_angle_beta 108.06
_cell_angle_gamma 90
_cell_formula_units_Z 4
_cell_length_a 7.714
_cell_length_b 19.687
_cell_length_c 10.361
_cell_volume 1495.957
_citation_journal_id_ASTM ZEKRDZ
_cod_data_source_file Hu_ZEKRDZ_2005_1026.cif
_cod_data_source_block C6H5.4Cr1K3O14.7
_cod_original_formula_sum 'C6 H5.4 Cr1 K3 O14.7'
_cod_database_code 8103705

loop_
_symmetry_equiv_pos_as_xyz
x,y,z
-x,y+1/2,-z+1/2
-x,-y,-z
x,-y-1/2,z-1/2

loop_
_atom_site_label
_atom_site_type_symbol
_atom_site_fract_x
_atom_site_fract_y
_atom_site_fract_z
_atom_site_occupancy
_atom_site_U_iso_or_equiv
O16 O-2 0.661 0.1296 0.126 0.296 0.0
C3 C+3 0.2247 0.0583 0.0194 1 0.0
O10 O-2 0.3068 0.2125 0.165 1 0.0
O12 O-2 0.2974 0.3253 0.1747 1 0.0
O6 O-2 0.008 0.116 0.1017 1 0.0
O15 O-2 0.5839 0.1854 0.0479 0.704 0.0
K3 K+1 0.7366 0.0875 0.2404 0.704 0.0
O14 O-2 0.7047 0.2134 -0.1593 0.704 0.0
Cr1 Cr+3 0.2379 0.1315 0.2491 1 0.0
H8 H+1 0.573 0.103 0.141 0.296 0.0
H6 H+1 0.619 0.2079 0.0009 0.704 0.0
O2 O-2 0.4688 0.1328 0.3986 1 0.0
C4 C+3 0.0263 0.0806 0.0024 1 0.0
C2 C+3 0.4725 0.0939 0.4993 1 0.0
K2 K+1 -0.0204 0.0712 0.6658 1 0.0
O3 O-2 0.2723 0.0217 0.5763 1 0.0
O1 O-2 0.1736 0.0619 0.3642 1 0.0
O11 O-2 0.0496 0.3091 0.3157 1 0.0
O13 O-2 -0.1182 0.1647 0.4661 1 0.0
O7 O-2 0.2641 0.0306 -0.073 1 0.0
C6 C+3 0.2539 0.2695 0.2007 1 0.0
K4 K+1 0.63 0.2659 0.124 0.296 0.0
K1 K+1 0.5359 0.0761 -0.1638 1 0.0
H2 H+1 -0.038 0.1819 0.4365 1 0.0
O5 O-2 0.3376 0.0707 0.1386 1 0.0
O4 O-2 0.6032 0.0869 0.6011 1 0.0
O8 O-2 -0.0976 0.0638 -0.0987 1 0.0
H1 H+1 -0.207 0.185 0.441 1 0.0
C1 C+3 0.2919 0.0551 0.4825 1 0.0
H3 H+1 0.825 0.2015 -0.1578 0.704 0.0
C5 C+3 0.1264 0.2613 0.2896 1 0.0
O9 O-2 0.1172 0.2002 0.329 1 0.0
H4 H+1 0.649 0.2255 -0.257 0.704 0.0
H7 H+1 0.772 0.1138 0.125 0.296 0.0
H5 H+1 0.474 0.2027 0.0659 0.704 0.0
